data_2221134
loop_
_publ_author_name
'Farnum, Gregory A.'
'LaDuca, Robert L.'

_publ_section_title
Bis(perchlorato-\k<i>O</i>)tetrakis[1-(2-pyridyl)-4-(4-pyridylmethyl-\k<i>N</i>)piperazine]cadmium(II)
_journal_coeditor_code LH2771
_journal_issue 3
_journal_name_full 'Acta Crystallographica Section E'
_journal_page_first m274
_journal_paper_doi 10.1107/S1600536809004437
_journal_volume 65
_journal_year 2009
_chemical_formula_iupac '[Cd (Cl O4)2 (C15 H18 N4)4]'
_chemical_formula_moiety 'C60 H72 Cd Cl2 N16 O8'
_chemical_formula_sum 'C60 H72 Cd Cl2 N16 O8'
_chemical_formula_weight 1328.64
_chemical_name_systematic
;
Bis(perchlorato-\k<i>O</i>)tetrakis[1-(2-pyridyl)-4-(4-pyridylmethyl-
\k<i>N</i>)piperazine]cadmium(II)
;
_space_group_IT_number 9
_symmetry_cell_setting monoclinic
_symmetry_space_group_name_Hall 'C -2yc'
_symmetry_space_group_name_H-M 'C 1 c 1'
_atom_sites_solution_hydrogens geom
_atom_sites_solution_primary direct
_atom_sites_solution_secondary difmap
_audit_creation_method SHELXL97
_cell_angle_alpha 90.00
_cell_angle_beta 126.8740(10)
_cell_angle_gamma 90.00
_cell_formula_units_Z 4
_cell_length_a 34.958(4)
_cell_length_b 9.1736(11)
_cell_length_c 24.153(3)
_cell_measurement_reflns_used 34115
_cell_measurement_temperature 173(2)
_cell_measurement_theta_max 28.27
_cell_measurement_theta_min 1.46
_cell_volume 6196.2(13)
_computing_cell_refinement 'SAINT-Plus (Bruker, 2006)'
_computing_data_collection 'SMART (Bruker, 2006)'
_computing_data_reduction 'SAINT-Plus (Bruker, 2006)'
_computing_molecular_graphics 'CrystalMaker (Palmer, 2007)'
_computing_publication_material 'SHELXL97 (Sheldrick, 2008)'
_computing_structure_refinement 'SHELXL97 (Sheldrick, 2008)'
_computing_structure_solution 'SHELXS97 (Sheldrick, 2008)'
_diffrn_ambient_temperature 173(2)
_diffrn_measured_fraction_theta_full 1.000
_diffrn_measured_fraction_theta_max 0.939
_diffrn_measurement_device_type 'Bruker SMART 1K'
_diffrn_measurement_method \w
_diffrn_radiation_monochromator graphite
_diffrn_radiation_source 'fine-focus sealed tube'
_diffrn_radiation_type MoK\a
_diffrn_radiation_wavelength 0.71073
_diffrn_reflns_av_R_equivalents 0.0520
_diffrn_reflns_av_sigmaI/netI 0.0700
_diffrn_reflns_limit_h_max 44
_diffrn_reflns_limit_h_min -44
_diffrn_reflns_limit_k_max 12
_diffrn_reflns_limit_k_min -12
_diffrn_reflns_limit_l_max 30
_diffrn_reflns_limit_l_min -30
_diffrn_reflns_number 34115
_diffrn_reflns_theta_full 25.00
_diffrn_reflns_theta_max 28.27
_diffrn_reflns_theta_min 1.46
_diffrn_standards_decay_% 0
_diffrn_standards_number 0
_exptl_absorpt_coefficient_mu 0.506
_exptl_absorpt_correction_T_max 0.941
_exptl_absorpt_correction_T_min 0.875
_exptl_absorpt_correction_type multi-scan
_exptl_absorpt_process_details '(SADABS; Sheldrick, 2007)'
_exptl_crystal_colour colourless
_exptl_crystal_density_diffrn 1.424
_exptl_crystal_density_method 'not measured'
_exptl_crystal_description block
_exptl_crystal_F_000 2760
_exptl_crystal_size_max 0.20
_exptl_crystal_size_mid 0.16
_exptl_crystal_size_min 0.12
_refine_diff_density_max 0.698
_refine_diff_density_min -0.414
_refine_ls_abs_structure_details 'Flack (1983), with 6755 Friedel pairs'
_refine_ls_abs_structure_Flack -0.041(13)
_refine_ls_extinction_method none
_refine_ls_goodness_of_fit_ref 0.977
_refine_ls_hydrogen_treatment constr
_refine_ls_matrix_type full
_refine_ls_number_parameters 784
_refine_ls_number_reflns 13967
_refine_ls_number_restraints 2
_refine_ls_restrained_S_all 0.977
_refine_ls_R_factor_all 0.0582
_refine_ls_R_factor_gt 0.0406
_refine_ls_shift/su_max 0.001
_refine_ls_shift/su_mean 0.000
_refine_ls_structure_factor_coef Fsqd
_refine_ls_weighting_details 'calc w = 1/[\s^2^(Fo^2^)+(0.0388P)^2^] where P=(Fo^2^+2Fc^2^)/3'
_refine_ls_weighting_scheme calc
_refine_ls_wR_factor_gt 0.0782
_refine_ls_wR_factor_ref 0.0835
_reflns_number_gt 11273
_reflns_number_total 13967
_reflns_threshold_expression I>2\s(I)
_cod_data_source_file lh2771.cif
_cod_data_source_block I
_cod_original_cell_volume 6196.4(13)
_cod_original_sg_symbol_Hall C-2yc
_cod_original_sg_symbol_H-M 'C c'
_cod_database_code 2221134
_cod_database_fobs_code 2221134

loop_
_symmetry_equiv_pos_as_xyz
'x, y, z'
'x, -y, z+1/2'
'x+1/2, y+1/2, z'
'x+1/2, -y+1/2, z+1/2'

loop_
_atom_site_type_symbol
_atom_site_label
_atom_site_fract_x
_atom_site_fract_y
_atom_site_fract_z
_atom_site_U_iso_or_equiv
_atom_site_adp_type
_atom_site_calc_flag
_atom_site_refinement_flags
_atom_site_occupancy
_atom_site_disorder_assembly
_atom_site_disorder_group
Cd Cd1 0.944502(8) 0.40038(2) 0.851212(10) 0.02197(6) Uani d . 1 . .
Cl Cl2 0.89524(3) 0.08947(10) 0.73405(4) 0.0314(2) Uani d . 1 . .
Cl Cl3 0.98569(3) 0.74096(9) 0.95355(4) 0.0313(2) Uani d . 1 . .
O O1 0.85179(12) 0.0194(5) 0.70850(18) 0.0832(13) Uani d . 1 . .
O O2 0.93073(14) -0.0123(5) 0.7526(2) 0.1008(15) Uani d . 1 . .
O O3 0.91053(10) 0.1719(3) 0.79483(15) 0.0531(8) Uani d . 1 . .
O O4 0.88951(14) 0.1820(5) 0.68378(18) 0.1070(17) Uani d . 1 . .
O O5 0.98435(12) 0.5974(3) 0.93104(17) 0.0626(9) Uani d . 1 . .
O O6 0.97222(13) 0.7354(4) 0.99851(18) 0.0806(12) Uani d . 1 . .
O O7 1.03264(12) 0.7964(4) 0.99005(18) 0.0760(11) Uani d . 1 . .
O O8 0.95294(14) 0.8286(4) 0.89449(17) 0.0869(13) Uani d . 1 . .
N N1 1.01789(10) 0.2833(3) 0.90920(15) 0.0264(7) Uani d . 1 . .
N N2 1.19180(9) 0.1926(3) 1.00871(14) 0.0238(6) Uani d . 1 . .
N N3 1.26147(11) 0.2236(4) 0.98396(16) 0.0420(9) Uani d . 1 . .
N N4 1.27668(11) 0.2627(4) 0.90449(17) 0.0383(8) Uani d . 1 . .
N N5 0.96399(10) 0.5031(3) 0.78326(15) 0.0291(7) Uani d . 1 . .
N N6 1.04588(10) 0.5644(3) 0.66929(15) 0.0271(7) Uani d . 1 . .
N N7 1.13255(12) 0.5004(6) 0.68796(18) 0.0714(14) Uani d . 1 . .
N N8 1.17255(12) 0.5530(3) 0.64101(17) 0.0386(8) Uani d . 1 . .
N N9 0.92928(10) 0.3042(3) 0.92556(14) 0.0250(6) Uani d . 1 . .
N N10 0.83893(10) 0.2041(3) 1.02504(14) 0.0273(7) Uani d . 1 . .
N N11 0.74481(11) 0.2154(4) 0.98869(15) 0.0398(8) Uani d . 1 . .
N N12 0.69473(11) 0.1813(3) 1.02141(15) 0.0331(7) Uani d . 1 . .
N N13 0.86879(10) 0.5004(3) 0.78932(14) 0.0244(6) Uani d . 1 . .
N N14 0.69229(9) 0.5659(3) 0.68151(14) 0.0230(6) Uani d . 1 . .
N N15 0.61776(11) 0.4882(5) 0.69084(16) 0.0579(11) Uani d . 1 . .
N N16 0.59698(12) 0.5186(4) 0.76485(17) 0.0407(8) Uani d . 1 . .
C C1 1.02538(12) 0.1405(4) 0.91269(19) 0.0272(8) Uani d . 1 . .
H H1 0.9985 0.0774 0.8916 0.033 Uiso calc R 1 . .
C C2 1.07003(12) 0.0789(4) 0.94527(19) 0.0281(8) Uani d . 1 . .
H H2 1.0733 -0.0241 0.9463 0.034 Uiso calc R 1 . .
C C3 1.11017(12) 0.1672(4) 0.97649(17) 0.0242(8) Uani d . 1 . .
C C4 1.10261(13) 0.3154(4) 0.9727(2) 0.0397(10) Uani d . 1 . .
H H4 1.1289 0.3807 0.9928 0.048 Uiso calc R 1 . .
C C5 1.05745(16) 0.3683(4) 0.9400(3) 0.0404(12) Uani d . 1 . .
H H5 1.0534 0.4710 0.9388 0.049 Uiso calc R 1 . .
C C6 1.15967(14) 0.1048(4) 1.0152(2) 0.0284(9) Uani d . 1 . .
H H6A 1.1734 0.0965 1.0648 0.034 Uiso calc R 1 . .
H H6B 1.1576 0.0054 0.9976 0.034 Uiso calc R 1 . .
C C7 1.17845(12) 0.1844(5) 0.93855(19) 0.0332(9) Uani d . 1 . .
H H7A 1.1454 0.2213 0.9051 0.040 Uiso calc R 1 . .
H H7B 1.1792 0.0815 0.9269 0.040 Uiso calc R 1 . .
C C8 1.21230(13) 0.2733(5) 0.9328(2) 0.0427(10) Uani d . 1 . .
H H8A 1.2036 0.2631 0.8857 0.051 Uiso calc R 1 . .
H H8B 1.2097 0.3776 0.9407 0.051 Uiso calc R 1 . .
C C9 1.27530(13) 0.2287(5) 1.0534(2) 0.0411(10) Uani d . 1 . .
H H9A 1.2756 0.3312 1.0666 0.049 Uiso calc R 1 . .
H H9B 1.3080 0.1888 1.0860 0.049 Uiso calc R 1 . .
C C10 1.24062(12) 0.1407(4) 1.05854(19) 0.0333(9) Uani d . 1 . .
H H10A 1.2425 0.0366 1.0496 0.040 Uiso calc R 1 . .
H H10B 1.2497 0.1492 1.1059 0.040 Uiso calc R 1 . .
C C11 1.29431(13) 0.2327(4) 0.96979(19) 0.0324(9) Uani d . 1 . .
C C12 1.34343(13) 0.2060(4) 1.0214(2) 0.0336(9) Uani d . 1 . .
H H12 1.3556 0.1870 1.0680 0.040 Uiso calc R 1 . .
C C13 1.37318(14) 0.2085(4) 1.0014(2) 0.0389(10) Uani d . 1 . .
H H13 1.4063 0.1891 1.0346 0.047 Uiso calc R 1 . .
C C14 1.35531(15) 0.2388(4) 0.9344(2) 0.0394(10) Uani d . 1 . .
H H14 1.3756 0.2423 0.9205 0.047 Uiso calc R 1 . .
C C15 1.30730(15) 0.2637(4) 0.8881(2) 0.0390(10) Uani d . 1 . .
H H15 1.2947 0.2830 0.8414 0.047 Uiso calc R 1 . .
C C16 0.97696(19) 0.4129(4) 0.7541(3) 0.0389(12) Uani d . 1 . .
H H16 0.9755 0.3111 0.7597 0.047 Uiso calc R 1 . .
C C17 0.99227(15) 0.4589(4) 0.7163(2) 0.0399(10) Uani d . 1 . .
H H17 1.0012 0.3895 0.6968 0.048 Uiso calc R 1 . .
C C18 0.99468(12) 0.6056(4) 0.70676(19) 0.0290(8) Uani d . 1 . .
C C19 0.98089(12) 0.6997(4) 0.73640(19) 0.0319(8) Uani d . 1 . .
H H19 0.9816 0.8019 0.7309 0.038 Uiso calc R 1 . .
C C20 0.96608(13) 0.6461(4) 0.77395(19) 0.0299(8) Uani d . 1 . .
H H20 0.9570 0.7133 0.7941 0.036 Uiso calc R 1 . .
C C21 1.01122(16) 0.6611(4) 0.6655(2) 0.0376(10) Uani d . 1 . .
H H21A 0.9832 0.6721 0.6164 0.045 Uiso calc R 1 . .
H H21B 1.0258 0.7586 0.6829 0.045 Uiso calc R 1 . .
C C22 1.09188(13) 0.5742(5) 0.73759(19) 0.0397(10) Uani d . 1 . .
H H22A 1.0878 0.5493 0.7736 0.048 Uiso calc R 1 . .
H H22B 1.1042 0.6751 0.7459 0.048 Uiso calc R 1 . .
C C23 1.12757(15) 0.4696(6) 0.7421(2) 0.0624(15) Uani d . 1 . .
H H23A 1.1590 0.4796 0.7878 0.075 Uiso calc R 1 . .
H H23B 1.1165 0.3680 0.7375 0.075 Uiso calc R 1 . .
C C24 1.08643(14) 0.4962(6) 0.6188(2) 0.0492(12) Uani d . 1 . .
H H24A 1.0733 0.3960 0.6086 0.059 Uiso calc R 1 . .
H H24B 1.0911 0.5236 0.5836 0.059 Uiso calc R 1 . .
C C25 1.05150(13) 0.6004(4) 0.61546(18) 0.0335(8) Uani d . 1 . .
H H25A 1.0634 0.7016 0.6220 0.040 Uiso calc R 1 . .
H H25B 1.0201 0.5939 0.5694 0.040 Uiso calc R 1 . .
C C26 1.17465(13) 0.5306(4) 0.6982(2) 0.0368(9) Uani d . 1 . .
C C27 1.21847(15) 0.5353(5) 0.7642(2) 0.0427(10) Uani d . 1 . .
H H27 1.2198 0.5196 0.8042 0.051 Uiso calc R 1 . .
C C28 1.21344(16) 0.5778(5) 0.6498(2) 0.0397(10) Uani d . 1 . .
H H28 1.2119 0.5926 0.6096 0.048 Uiso calc R 1 . .
C C29 1.25750(16) 0.5836(4) 0.7125(2) 0.0404(10) Uani d . 1 . .
H H29 1.2856 0.6011 0.7158 0.049 Uiso calc R 1 . .
C C30 1.25938(15) 0.5628(4) 0.7704(2) 0.0436(11) Uani d . 1 . .
H H30 1.2892 0.5676 0.8150 0.052 Uiso calc R 1 . .
C C31 0.93184(14) 0.1620(4) 0.9388(2) 0.0361(9) Uani d . 1 . .
H H31 0.9449 0.0992 0.9227 0.043 Uiso calc R 1 . .
C C32 0.91637(13) 0.1013(4) 0.9746(2) 0.0345(9) Uani d . 1 . .
H H32 0.9193 -0.0006 0.9832 0.041 Uiso calc R 1 . .
C C33 0.89661(13) 0.1890(4) 0.99785(19) 0.0296(8) Uani d . 1 . .
C C34 0.89430(14) 0.3378(4) 0.98476(19) 0.0324(9) Uani d . 1 . .
H H34 0.8815 0.4031 1.0003 0.039 Uiso calc R 1 . .
C C35 0.91075(17) 0.3890(4) 0.9490(2) 0.0322(11) Uani d . 1 . .
H H35 0.9088 0.4908 0.9405 0.039 Uiso calc R 1 . .
C C36 0.87977(18) 0.1253(5) 1.0372(3) 0.0372(12) Uani d . 1 . .
H H36A 0.8707 0.0222 1.0234 0.045 Uiso calc R 1 . .
H H36B 0.9065 0.1273 1.0873 0.045 Uiso calc R 1 . .
C C37 0.79610(13) 0.1850(5) 0.95317(19) 0.0377(10) Uani d . 1 . .
H H37A 0.7881 0.0801 0.9437 0.045 Uiso calc R 1 . .
H H37B 0.8027 0.2209 0.9210 0.045 Uiso calc R 1 . .
C C38 0.75448(14) 0.2670(5) 0.94099(19) 0.0450(11) Uani d . 1 . .
H H38A 0.7618 0.3726 0.9482 0.054 Uiso calc R 1 . .
H H38B 0.7259 0.2523 0.8927 0.054 Uiso calc R 1 . .
C C39 0.78663(13) 0.2243(5) 1.06098(18) 0.0360(9) Uani d . 1 . .
H H39A 0.7793 0.1786 1.0908 0.043 Uiso calc R 1 . .
H H39B 0.7948 0.3278 1.0747 0.043 Uiso calc R 1 . .
C C40 0.82859(13) 0.1474(4) 1.07100(19) 0.0318(9) Uani d . 1 . .
H H40A 0.8572 0.1594 1.1196 0.038 Uiso calc R 1 . .
H H40B 0.8215 0.0419 1.0622 0.038 Uiso calc R 1 . .
C C41 0.69918(13) 0.2184(4) 0.97106(18) 0.0319(8) Uani d . 1 . .
C C42 0.65933(14) 0.2532(4) 0.90413(19) 0.0353(9) Uani d . 1 . .
H H42 0.6630 0.2824 0.8698 0.042 Uiso calc R 1 . .
C C43 0.65010(15) 0.1735(4) 1.0039(2) 0.0326(10) Uani d . 1 . .
H H43 0.6465 0.1446 1.0384 0.039 Uiso calc R 1 . .
C C44 0.60962(13) 0.2053(4) 0.9389(2) 0.0357(9) Uani d . 1 . .
H H44 0.5789 0.2002 0.9288 0.043 Uiso calc R 1 . .
C C45 0.61478(14) 0.2443(4) 0.8891(2) 0.0399(10) Uani d . 1 . .
H H45 0.5872 0.2655 0.8436 0.048 Uiso calc R 1 . .
C C46 0.85807(13) 0.6415(4) 0.77122(19) 0.0296(8) Uani d . 1 . .
H H46 0.8830 0.7060 0.7823 0.035 Uiso calc R 1 . .
C C47 0.81227(12) 0.6972(4) 0.73715(18) 0.0270(8) Uani d . 1 . .
H H47 0.8064 0.7977 0.7254 0.032 Uiso calc R 1 . .
C C48 0.77520(11) 0.6066(4) 0.72029(16) 0.0232(7) Uani d . 1 . .
C C49 0.78600(11) 0.4604(4) 0.73832(17) 0.0241(7) Uani d . 1 . .
H H49 0.7616 0.3933 0.7273 0.029 Uiso calc R 1 . .
C C50 0.83285(15) 0.4139(4) 0.7726(2) 0.0270(9) Uani d . 1 . .
H H50 0.8397 0.3139 0.7849 0.032 Uiso calc R 1 . .
C C51 0.72491(12) 0.6655(4) 0.6807(2) 0.0257(9) Uani d . 1 . .
H H51A 0.7256 0.7600 0.7012 0.031 Uiso calc R 1 . .
H H51B 0.7125 0.6835 0.6322 0.031 Uiso calc R 1 . .
C C52 0.69999(12) 0.5694(4) 0.74789(18) 0.0335(9) Uani d . 1 . .
H H52A 0.6937 0.6690 0.7565 0.040 Uiso calc R 1 . .
H H52B 0.7337 0.5450 0.7854 0.040 Uiso calc R 1 . .
C C53 0.66746(13) 0.4623(5) 0.7488(2) 0.0479(12) Uani d . 1 . .
H H53A 0.6765 0.3616 0.7461 0.057 Uiso calc R 1 . .
H H53B 0.6714 0.4722 0.7927 0.057 Uiso calc R 1 . .
C C54 0.61010(13) 0.4890(5) 0.62463(19) 0.0429(11) Uani d . 1 . .
H H54A 0.5762 0.5119 0.5871 0.051 Uiso calc R 1 . .
H H54B 0.6173 0.3915 0.6155 0.051 Uiso calc R 1 . .
C C55 0.64248(11) 0.6029(4) 0.62611(17) 0.0276(8) Uani d . 1 . .
H H55A 0.6373 0.6046 0.5811 0.033 Uiso calc R 1 . .
H H55B 0.6349 0.7007 0.6344 0.033 Uiso calc R 1 . .
C C56 0.58360(13) 0.5241(4) 0.6999(2) 0.0349(9) Uani d . 1 . .
C C57 0.53659(14) 0.5609(4) 0.6434(2) 0.0391(10) Uani d . 1 . .
H H57 0.5279 0.5681 0.5979 0.047 Uiso calc R 1 . .
C C58 0.50404(19) 0.5860(5) 0.6558(3) 0.0510(14) Uani d . 1 . .
H H58 0.4721 0.6101 0.6184 0.061 Uiso calc R 1 . .
C C59 0.51660(17) 0.5769(4) 0.7216(3) 0.0517(12) Uani d . 1 . .
H H59 0.4937 0.5914 0.7302 0.062 Uiso calc R 1 . .
C C60 0.56340(17) 0.5462(4) 0.7745(2) 0.0471(11) Uani d . 1 . .
H H60 0.5727 0.5442 0.8204 0.057 Uiso calc R 1 . .

loop_
_atom_site_aniso_label
_atom_site_aniso_U_11
_atom_site_aniso_U_22
_atom_site_aniso_U_33
_atom_site_aniso_U_12
_atom_site_aniso_U_13
_atom_site_aniso_U_23
Cd1 0.01918(10) 0.02144(11) 0.02824(12) 0.00173(13) 0.01579(9) 0.00171(14)
Cl2 0.0276(4) 0.0357(5) 0.0292(5) -0.0047(4) 0.0161(4) -0.0045(4)
Cl3 0.0321(5) 0.0246(4) 0.0327(5) -0.0055(4) 0.0170(4) -0.0075(4)
O1 0.070(2) 0.122(3) 0.083(3) -0.067(2) 0.060(2) -0.063(2)
O2 0.090(3) 0.102(3) 0.102(3) 0.052(3) 0.052(3) -0.015(3)
O3 0.0525(18) 0.0415(17) 0.0557(19) -0.0073(14) 0.0273(16) -0.0260(15)
O4 0.087(3) 0.141(4) 0.047(2) -0.040(3) 0.016(2) 0.036(2)
O5 0.068(2) 0.0365(17) 0.070(2) -0.0040(16) 0.0344(18) -0.0245(15)
O6 0.072(2) 0.127(3) 0.066(2) -0.015(2) 0.054(2) -0.028(2)
O7 0.054(2) 0.095(3) 0.069(2) -0.044(2) 0.0321(19) -0.013(2)
O8 0.099(3) 0.058(2) 0.046(2) 0.024(2) 0.013(2) 0.0083(18)
N1 0.0239(15) 0.0237(16) 0.0340(17) -0.0002(13) 0.0185(14) -0.0007(13)
N2 0.0174(13) 0.0258(15) 0.0247(15) 0.0010(12) 0.0108(12) 0.0026(13)
N3 0.0236(16) 0.078(3) 0.0260(17) -0.0031(16) 0.0156(14) 0.0052(17)
N4 0.0385(19) 0.048(2) 0.0372(19) -0.0057(16) 0.0275(17) -0.0030(16)
N5 0.0341(17) 0.0249(16) 0.0371(18) -0.0026(13) 0.0260(15) -0.0018(14)
N6 0.0320(16) 0.0282(17) 0.0281(16) 0.0009(13) 0.0219(14) 0.0022(12)
N7 0.0299(19) 0.160(4) 0.029(2) 0.020(2) 0.0201(17) 0.011(2)
N8 0.0417(19) 0.0376(19) 0.041(2) 0.0051(15) 0.0270(17) -0.0016(15)
N9 0.0259(15) 0.0203(15) 0.0351(17) 0.0013(12) 0.0218(14) 0.0026(13)
N10 0.0312(16) 0.0288(16) 0.0275(16) 0.0042(13) 0.0206(14) 0.0046(13)
N11 0.0300(17) 0.068(2) 0.0257(17) 0.0036(16) 0.0192(15) 0.0062(16)
N12 0.0437(19) 0.0345(19) 0.0314(18) 0.0033(16) 0.0280(16) 0.0007(15)
N13 0.0242(15) 0.0233(15) 0.0250(15) 0.0018(12) 0.0144(13) 0.0013(12)
N14 0.0195(14) 0.0276(16) 0.0215(15) 0.0013(11) 0.0120(13) 0.0017(12)
N15 0.0219(17) 0.122(4) 0.0266(19) -0.003(2) 0.0131(15) 0.021(2)
N16 0.043(2) 0.048(2) 0.037(2) -0.0041(17) 0.0266(17) 0.0062(17)
C1 0.0208(17) 0.0207(18) 0.036(2) -0.0029(13) 0.0151(16) 0.0011(15)
C2 0.0287(18) 0.0194(19) 0.041(2) 0.0009(15) 0.0236(17) 0.0016(16)
C3 0.0248(18) 0.0226(19) 0.0264(19) 0.0028(15) 0.0159(16) 0.0028(15)
C4 0.0209(19) 0.023(2) 0.060(3) -0.0054(16) 0.0160(19) -0.0059(19)
C5 0.028(2) 0.0152(19) 0.067(3) 0.0008(17) 0.023(2) -0.0042(19)
C6 0.023(2) 0.0222(18) 0.039(2) 0.0034(16) 0.0182(19) 0.0045(17)
C7 0.0215(18) 0.046(2) 0.028(2) 0.0017(17) 0.0130(16) -0.0028(18)
C8 0.030(2) 0.063(3) 0.031(2) 0.000(2) 0.0166(19) 0.009(2)
C9 0.0205(19) 0.063(3) 0.036(2) -0.0066(18) 0.0150(18) -0.001(2)
C10 0.0239(19) 0.046(2) 0.028(2) 0.0039(16) 0.0142(17) 0.0073(17)
C11 0.033(2) 0.035(2) 0.032(2) -0.0071(16) 0.0204(18) -0.0062(17)
C12 0.034(2) 0.033(2) 0.037(2) -0.0074(17) 0.0237(19) -0.0075(17)
C13 0.034(2) 0.030(2) 0.057(3) -0.0085(17) 0.029(2) -0.015(2)
C14 0.052(3) 0.031(2) 0.057(3) -0.0052(19) 0.044(2) -0.0086(19)
C15 0.048(3) 0.039(2) 0.044(2) -0.0062(19) 0.035(2) -0.0041(19)
C16 0.060(3) 0.024(2) 0.061(3) -0.0109(19) 0.052(3) -0.007(2)
C17 0.056(3) 0.026(2) 0.062(3) -0.008(2) 0.048(2) -0.012(2)
C18 0.0266(18) 0.0291(19) 0.036(2) 0.0028(17) 0.0213(16) 0.0065(18)
C19 0.039(2) 0.0249(19) 0.047(2) 0.0066(17) 0.033(2) 0.0072(18)
C20 0.034(2) 0.0236(18) 0.040(2) 0.0045(15) 0.0264(19) 0.0028(16)
C21 0.051(3) 0.031(2) 0.051(3) 0.0098(19) 0.041(2) 0.013(2)
C22 0.033(2) 0.061(3) 0.028(2) -0.0069(19) 0.0199(18) -0.0059(19)
C23 0.037(2) 0.126(5) 0.030(2) 0.025(3) 0.023(2) 0.015(3)
C24 0.035(2) 0.089(4) 0.031(2) 0.008(2) 0.024(2) -0.005(2)
C25 0.0303(19) 0.048(2) 0.0258(19) -0.0039(18) 0.0186(16) -0.0014(18)
C26 0.036(2) 0.042(2) 0.037(2) 0.0125(18) 0.024(2) 0.0007(19)
C27 0.041(2) 0.054(3) 0.035(2) 0.008(2) 0.024(2) 0.000(2)
C28 0.049(3) 0.033(2) 0.049(3) -0.0055(18) 0.036(2) -0.0032(18)
C29 0.038(2) 0.025(2) 0.053(3) -0.0047(18) 0.024(2) -0.0035(19)
C30 0.041(2) 0.033(2) 0.041(3) -0.0019(18) 0.017(2) -0.0059(18)
C31 0.044(2) 0.027(2) 0.050(3) 0.0057(18) 0.036(2) 0.0023(18)
C32 0.045(2) 0.0186(17) 0.052(2) 0.0042(18) 0.036(2) 0.0075(18)
C33 0.0322(19) 0.030(2) 0.030(2) 0.0024(17) 0.0207(17) 0.0048(17)
C34 0.044(2) 0.026(2) 0.039(2) 0.0034(18) 0.031(2) 0.0035(18)
C35 0.040(3) 0.018(2) 0.044(3) -0.0003(16) 0.029(2) 0.0013(17)
C36 0.055(3) 0.026(2) 0.047(3) 0.0066(19) 0.039(2) 0.0086(19)
C37 0.042(2) 0.051(3) 0.028(2) -0.002(2) 0.0251(19) 0.0001(19)
C38 0.036(2) 0.077(3) 0.024(2) 0.006(2) 0.0183(18) 0.013(2)
C39 0.036(2) 0.052(3) 0.023(2) 0.0035(18) 0.0198(18) 0.0007(18)
C40 0.036(2) 0.036(2) 0.025(2) 0.0016(17) 0.0195(18) 0.0068(16)
C41 0.038(2) 0.035(2) 0.027(2) 0.0008(17) 0.0218(18) -0.0016(16)
C42 0.044(2) 0.037(2) 0.028(2) -0.0003(18) 0.0226(19) 0.0010(17)
C43 0.049(3) 0.022(2) 0.042(3) -0.0039(19) 0.035(2) -0.0027(18)
C44 0.033(2) 0.0233(19) 0.050(3) -0.0039(16) 0.024(2) -0.0056(18)
C45 0.036(2) 0.032(2) 0.034(2) 0.0004(18) 0.0117(19) -0.0040(18)
C46 0.0278(19) 0.0271(19) 0.037(2) -0.0060(15) 0.0212(17) -0.0006(16)
C47 0.0259(18) 0.0238(18) 0.032(2) -0.0006(15) 0.0180(16) 0.0037(16)
C48 0.0247(17) 0.0234(17) 0.0207(17) -0.0015(15) 0.0133(15) -0.0008(15)
C49 0.0203(17) 0.0209(17) 0.0279(19) -0.0017(14) 0.0127(15) -0.0006(15)
C50 0.025(2) 0.0175(19) 0.032(2) -0.0021(15) 0.0131(17) 0.0007(16)
C51 0.0193(19) 0.023(2) 0.031(2) 0.0034(15) 0.0128(17) 0.0055(17)
C52 0.0198(17) 0.048(3) 0.0270(19) 0.0060(16) 0.0109(16) 0.0012(17)
C53 0.027(2) 0.085(3) 0.025(2) -0.004(2) 0.0127(18) 0.016(2)
C54 0.0239(19) 0.072(3) 0.027(2) -0.011(2) 0.0122(17) 0.006(2)
C55 0.0207(16) 0.037(2) 0.0219(17) 0.0029(16) 0.0109(14) -0.0020(16)
C56 0.036(2) 0.035(2) 0.037(2) -0.0055(17) 0.0228(19) 0.0108(18)
C57 0.035(2) 0.030(2) 0.039(2) -0.0008(17) 0.0152(19) 0.0081(17)
C58 0.037(3) 0.032(3) 0.074(4) 0.010(2) 0.028(3) 0.001(2)
C59 0.058(3) 0.032(3) 0.086(4) 0.000(2) 0.054(3) -0.008(2)
C60 0.067(3) 0.036(2) 0.059(3) -0.007(2) 0.048(3) -0.002(2)

loop_
_atom_type_symbol
_atom_type_description
_atom_type_scat_dispersion_real
_atom_type_scat_dispersion_imag
_atom_type_scat_source
C C 0.0033 0.0016 'International Tables Vol C Tables 4.2.6.8 and 6.1.1.4'
H H 0.0000 0.0000 'International Tables Vol C Tables 4.2.6.8 and 6.1.1.4'
N N 0.0061 0.0033 'International Tables Vol C Tables 4.2.6.8 and 6.1.1.4'
O O 0.0106 0.0060 'International Tables Vol C Tables 4.2.6.8 and 6.1.1.4'
Cl Cl 0.1484 0.1585 'International Tables Vol C Tables 4.2.6.8 and 6.1.1.4'
Cd Cd -0.8075 1.2024 'International Tables Vol C Tables 4.2.6.8 and 6.1.1.4'

loop_
_geom_angle_atom_site_label_1
_geom_angle_atom_site_label_2
_geom_angle_atom_site_label_3
_geom_angle_site_symmetry_1
_geom_angle_site_symmetry_3
_geom_angle
_geom_angle_publ_flag
N13 Cd1 N1 . . 175.67(11) ?
N13 Cd1 N5 . . 95.14(10) ?
N1 Cd1 N5 . . 85.84(10) ?
N13 Cd1 N9 . . 86.92(10) ?
N1 Cd1 N9 . . 92.33(10) ?
N5 Cd1 N9 . . 176.34(11) ?
N13 Cd1 O5 . . 96.23(10) ?
N1 Cd1 O5 . . 87.99(11) ?
N5 Cd1 O5 . . 89.26(11) ?
N9 Cd1 O5 . . 87.51(12) ?
N13 Cd1 O3 . . 89.72(10) ?
N1 Cd1 O3 . . 85.96(10) ?
N5 Cd1 O3 . . 102.09(11) ?
N9 Cd1 O3 . . 80.92(10) ?
O5 Cd1 O3 . . 166.69(12) ?
O4 Cl2 O2 . . 108.8(3) ?
O4 Cl2 O1 . . 110.1(2) ?
O2 Cl2 O1 . . 110.7(3) ?
O4 Cl2 O3 . . 109.9(2) ?
O2 Cl2 O3 . . 108.1(2) ?
O1 Cl2 O3 . . 109.27(19) ?
O7 Cl3 O5 . . 109.5(2) ?
O7 Cl3 O6 . . 109.3(2) ?
O5 Cl3 O6 . . 108.1(2) ?
O7 Cl3 O8 . . 110.9(2) ?
O5 Cl3 O8 . . 108.6(2) ?
O6 Cl3 O8 . . 110.5(3) ?
Cl2 O3 Cd1 . . 142.7(2) ?
Cl3 O5 Cd1 . . 152.1(2) ?
C1 N1 C5 . . 115.8(3) ?
C1 N1 Cd1 . . 126.8(2) ?
C5 N1 Cd1 . . 117.3(2) ?
C10 N2 C6 . . 109.0(3) ?
C10 N2 C7 . . 109.9(3) ?
C6 N2 C7 . . 111.3(3) ?
C11 N3 C9 . . 122.5(3) ?
C11 N3 C8 . . 120.1(3) ?
C9 N3 C8 . . 112.1(3) ?
C11 N4 C15 . . 117.7(3) ?
C16 N5 C20 . . 116.7(3) ?
C16 N5 Cd1 . . 117.4(3) ?
C20 N5 Cd1 . . 125.8(2) ?
C21 N6 C22 . . 110.1(3) ?
C21 N6 C25 . . 110.8(3) ?
C22 N6 C25 . . 110.2(3) ?
C26 N7 C23 . . 125.2(3) ?
C26 N7 C24 . . 122.7(3) ?
C23 N7 C24 . . 112.1(3) ?
C28 N8 C26 . . 117.8(4) ?
C31 N9 C35 . . 116.6(3) ?
C31 N9 Cd1 . . 122.7(2) ?
C35 N9 Cd1 . . 120.0(2) ?
C40 N10 C36 . . 109.2(3) ?
C40 N10 C37 . . 108.4(3) ?
C36 N10 C37 . . 111.0(3) ?
C41 N11 C39 . . 120.6(3) ?
C41 N11 C38 . . 121.4(3) ?
C39 N11 C38 . . 112.7(3) ?
C43 N12 C41 . . 117.7(3) ?
C50 N13 C46 . . 116.6(3) ?
C50 N13 Cd1 . . 117.8(2) ?
C46 N13 Cd1 . . 125.5(2) ?
C52 N14 C55 . . 109.5(3) ?
C52 N14 C51 . . 111.6(3) ?
C55 N14 C51 . . 110.5(3) ?
C56 N15 C53 . . 122.4(3) ?
C56 N15 C54 . . 124.7(3) ?
C53 N15 C54 . . 112.6(3) ?
C56 N16 C60 . . 117.7(4) ?
N1 C1 C2 . . 123.6(3) ?
N1 C1 H1 . . 118.2 ?
C2 C1 H1 . . 118.2 ?
C1 C2 C3 . . 120.0(3) ?
C1 C2 H2 . . 120.0 ?
C3 C2 H2 . . 120.0 ?
C4 C3 C2 . . 116.7(3) ?
C4 C3 C6 . . 121.4(3) ?
C2 C3 C6 . . 121.8(3) ?
C5 C4 C3 . . 120.0(3) ?
C5 C4 H4 . . 120.0 ?
C3 C4 H4 . . 120.0 ?
N1 C5 C4 . . 124.0(4) ?
N1 C5 H5 . . 118.0 ?
C4 C5 H5 . . 118.0 ?
N2 C6 C3 . . 113.3(3) ?
N2 C6 H6A . . 108.9 ?
C3 C6 H6A . . 108.9 ?
N2 C6 H6B . . 108.9 ?
C3 C6 H6B . . 108.9 ?
H6A C6 H6B . . 107.7 ?
N2 C7 C8 . . 110.8(3) ?
N2 C7 H7A . . 109.5 ?
C8 C7 H7A . . 109.5 ?
N2 C7 H7B . . 109.5 ?
C8 C7 H7B . . 109.5 ?
H7A C7 H7B . . 108.1 ?
N3 C8 C7 . . 110.0(3) ?
N3 C8 H8A . . 109.7 ?
C7 C8 H8A . . 109.7 ?
N3 C8 H8B . . 109.7 ?
C7 C8 H8B . . 109.7 ?
H8A C8 H8B . . 108.2 ?
N3 C9 C10 . . 110.5(3) ?
N3 C9 H9A . . 109.6 ?
C10 C9 H9A . . 109.6 ?
N3 C9 H9B . . 109.6 ?
C10 C9 H9B . . 109.6 ?
H9A C9 H9B . . 108.1 ?
N2 C10 C9 . . 110.8(3) ?
N2 C10 H10A . . 109.5 ?
C9 C10 H10A . . 109.5 ?
N2 C10 H10B . . 109.5 ?
C9 C10 H10B . . 109.5 ?
H10A C10 H10B . . 108.1 ?
N4 C11 N3 . . 116.2(3) ?
N4 C11 C12 . . 122.3(3) ?
N3 C11 C12 . . 121.4(3) ?
C13 C12 C11 . . 117.3(4) ?
C13 C12 H12 . . 121.3 ?
C11 C12 H12 . . 121.3 ?
C14 C13 C12 . . 120.7(4) ?
C14 C13 H13 . . 119.7 ?
C12 C13 H13 . . 119.7 ?
C15 C14 C13 . . 117.8(4) ?
C15 C14 H14 . . 121.1 ?
C13 C14 H14 . . 121.1 ?
N4 C15 C14 . . 124.1(4) ?
N4 C15 H15 . . 117.9 ?
C14 C15 H15 . . 117.9 ?
N5 C16 C17 . . 123.6(4) ?
N5 C16 H16 . . 118.2 ?
C17 C16 H16 . . 118.2 ?
C16 C17 C18 . . 120.0(4) ?
C16 C17 H17 . . 120.0 ?
C18 C17 H17 . . 120.0 ?
C17 C18 C19 . . 116.7(3) ?
C17 C18 C21 . . 121.8(3) ?
C19 C18 C21 . . 121.6(3) ?
C20 C19 C18 . . 120.3(3) ?
C20 C19 H19 . . 119.8 ?
C18 C19 H19 . . 119.8 ?
N5 C20 C19 . . 122.7(3) ?
N5 C20 H20 . . 118.7 ?
C19 C20 H20 . . 118.7 ?
N6 C21 C18 . . 112.7(3) ?
N6 C21 H21A . . 109.1 ?
C18 C21 H21A . . 109.1 ?
N6 C21 H21B . . 109.1 ?
C18 C21 H21B . . 109.1 ?
H21A C21 H21B . . 107.8 ?
N6 C22 C23 . . 110.0(3) ?
N6 C22 H22A . . 109.7 ?
C23 C22 H22A . . 109.7 ?
N6 C22 H22B . . 109.7 ?
C23 C22 H22B . . 109.7 ?
H22A C22 H22B . . 108.2 ?
N7 C23 C22 . . 110.5(4) ?
N7 C23 H23A . . 109.6 ?
C22 C23 H23A . . 109.6 ?
N7 C23 H23B . . 109.6 ?
C22 C23 H23B . . 109.6 ?
H23A C23 H23B . . 108.1 ?
N7 C24 C25 . . 110.1(3) ?
N7 C24 H24A . . 109.6 ?
C25 C24 H24A . . 109.6 ?
N7 C24 H24B . . 109.6 ?
C25 C24 H24B . . 109.6 ?
H24A C24 H24B . . 108.2 ?
N6 C25 C24 . . 110.1(3) ?
N6 C25 H25A . . 109.6 ?
C24 C25 H25A . . 109.6 ?
N6 C25 H25B . . 109.6 ?
C24 C25 H25B . . 109.6 ?
H25A C25 H25B . . 108.2 ?
N8 C26 N7 . . 116.9(3) ?
N8 C26 C27 . . 120.6(4) ?
N7 C26 C27 . . 122.5(4) ?
C30 C27 C26 . . 119.2(4) ?
C30 C27 H27 . . 120.4 ?
C26 C27 H27 . . 120.4 ?
N8 C28 C29 . . 124.9(4) ?
N8 C28 H28 . . 117.6 ?
C29 C28 H28 . . 117.6 ?
C28 C29 C30 . . 117.1(4) ?
C28 C29 H29 . . 121.5 ?
C30 C29 H29 . . 121.5 ?
C27 C30 C29 . . 120.4(4) ?
C27 C30 H30 . . 119.8 ?
C29 C30 H30 . . 119.8 ?
N9 C31 C32 . . 123.2(3) ?
N9 C31 H31 . . 118.4 ?
C32 C31 H31 . . 118.4 ?
C33 C32 C31 . . 120.0(4) ?
C33 C32 H32 . . 120.0 ?
C31 C32 H32 . . 120.0 ?
C32 C33 C34 . . 117.0(3) ?
C32 C33 C36 . . 120.8(3) ?
C34 C33 C36 . . 122.2(3) ?
C35 C34 C33 . . 119.2(4) ?
C35 C34 H34 . . 120.4 ?
C33 C34 H34 . . 120.4 ?
N9 C35 C34 . . 124.0(3) ?
N9 C35 H35 . . 118.0 ?
C34 C35 H35 . . 118.0 ?
N10 C36 C33 . . 112.7(3) ?
N10 C36 H36A . . 109.1 ?
C33 C36 H36A . . 109.1 ?
N10 C36 H36B . . 109.1 ?
C33 C36 H36B . . 109.1 ?
H36A C36 H36B . . 107.8 ?
N10 C37 C38 . . 110.6(3) ?
N10 C37 H37A . . 109.5 ?
C38 C37 H37A . . 109.5 ?
N10 C37 H37B . . 109.5 ?
C38 C37 H37B . . 109.5 ?
H37A C37 H37B . . 108.1 ?
N11 C38 C37 . . 109.8(3) ?
N11 C38 H38A . . 109.7 ?
C37 C38 H38A . . 109.7 ?
N11 C38 H38B . . 109.7 ?
C37 C38 H38B . . 109.7 ?
H38A C38 H38B . . 108.2 ?
N11 C39 C40 . . 110.2(3) ?
N11 C39 H39A . . 109.6 ?
C40 C39 H39A . . 109.6 ?
N11 C39 H39B . . 109.6 ?
C40 C39 H39B . . 109.6 ?
H39A C39 H39B . . 108.1 ?
N10 C40 C39 . . 111.9(3) ?
N10 C40 H40A . . 109.2 ?
C39 C40 H40A . . 109.2 ?
N10 C40 H40B . . 109.2 ?
C39 C40 H40B . . 109.2 ?
H40A C40 H40B . . 107.9 ?
N12 C41 N11 . . 116.7(3) ?
N12 C41 C42 . . 121.5(3) ?
N11 C41 C42 . . 121.7(3) ?
C45 C42 C41 . . 118.5(4) ?
C45 C42 H42 . . 120.8 ?
C41 C42 H42 . . 120.8 ?
N12 C43 C44 . . 123.4(4) ?
N12 C43 H43 . . 118.3 ?
C44 C43 H43 . . 118.3 ?
C45 C44 C43 . . 118.2(4) ?
C45 C44 H44 . . 120.9 ?
C43 C44 H44 . . 120.9 ?
C44 C45 C42 . . 120.7(4) ?
C44 C45 H45 . . 119.6 ?
C42 C45 H45 . . 119.6 ?
N13 C46 C47 . . 123.0(3) ?
N13 C46 H46 . . 118.5 ?
C47 C46 H46 . . 118.5 ?
C48 C47 C46 . . 120.0(3) ?
C48 C47 H47 . . 120.0 ?
C46 C47 H47 . . 120.0 ?
C47 C48 C49 . . 117.3(3) ?
C47 C48 C51 . . 120.2(3) ?
C49 C48 C51 . . 122.5(3) ?
C50 C49 C48 . . 119.0(3) ?
C50 C49 H49 . . 120.5 ?
C48 C49 H49 . . 120.5 ?
N13 C50 C49 . . 124.1(3) ?
N13 C50 H50 . . 117.9 ?
C49 C50 H50 . . 117.9 ?
N14 C51 C48 . . 112.8(3) ?
N14 C51 H51A . . 109.0 ?
C48 C51 H51A . . 109.0 ?
N14 C51 H51B . . 109.0 ?
C48 C51 H51B . . 109.0 ?
H51A C51 H51B . . 107.8 ?
N14 C52 C53 . . 110.9(3) ?
N14 C52 H52A . . 109.5 ?
C53 C52 H52A . . 109.5 ?
N14 C52 H52B . . 109.5 ?
C53 C52 H52B . . 109.5 ?
H52A C52 H52B . . 108.0 ?
N15 C53 C52 . . 110.8(3) ?
N15 C53 H53A . . 109.5 ?
C52 C53 H53A . . 109.5 ?
N15 C53 H53B . . 109.5 ?
C52 C53 H53B . . 109.5 ?
H53A C53 H53B . . 108.1 ?
N15 C54 C55 . . 109.5(3) ?
N15 C54 H54A . . 109.8 ?
C55 C54 H54A . . 109.8 ?
N15 C54 H54B . . 109.8 ?
C55 C54 H54B . . 109.8 ?
H54A C54 H54B . . 108.2 ?
N14 C55 C54 . . 108.8(3) ?
N14 C55 H55A . . 109.9 ?
C54 C55 H55A . . 109.9 ?
N14 C55 H55B . . 109.9 ?
C54 C55 H55B . . 109.9 ?
H55A C55 H55B . . 108.3 ?
N16 C56 N15 . . 116.7(3) ?
N16 C56 C57 . . 121.8(4) ?
N15 C56 C57 . . 121.5(4) ?
C58 C57 C56 . . 118.1(4) ?
C58 C57 H57 . . 120.9 ?
C56 C57 H57 . . 120.9 ?
C57 C58 C59 . . 121.1(5) ?
C57 C58 H58 . . 119.5 ?
C59 C58 H58 . . 119.5 ?
C60 C59 C58 . . 117.6(4) ?
C60 C59 H59 . . 121.2 ?
C58 C59 H59 . . 121.2 ?
N16 C60 C59 . . 123.6(4) ?
N16 C60 H60 . . 118.2 ?
C59 C60 H60 . . 118.2 ?

loop_
_geom_bond_atom_site_label_1
_geom_bond_atom_site_label_2
_geom_bond_site_symmetry_2
_geom_bond_distance
_geom_bond_publ_flag
Cd1 N13 . 2.310(3) ?
Cd1 N1 . 2.320(3) ?
Cd1 N5 . 2.321(3) ?
Cd1 N9 . 2.331(3) ?
Cd1 O5 . 2.388(3) ?
Cd1 O3 . 2.391(3) ?
Cl2 O4 . 1.394(3) ?
Cl2 O2 . 1.395(3) ?
Cl2 O1 . 1.406(3) ?
Cl2 O3 . 1.439(3) ?
Cl3 O7 . 1.412(3) ?
Cl3 O5 . 1.415(3) ?
Cl3 O6 . 1.420(3) ?
Cl3 O8 . 1.426(3) ?
N1 C1 . 1.329(4) ?
N1 C5 . 1.356(5) ?
N2 C10 . 1.457(4) ?
N2 C6 . 1.465(5) ?
N2 C7 . 1.465(4) ?
N3 C11 . 1.383(4) ?
N3 C9 . 1.442(5) ?
N3 C8 . 1.463(5) ?
N4 C11 . 1.333(5) ?
N4 C15 . 1.346(5) ?
N5 C16 . 1.331(5) ?
N5 C20 . 1.340(4) ?
N6 C21 . 1.459(5) ?
N6 C22 . 1.460(5) ?
N6 C25 . 1.465(4) ?
N7 C26 . 1.366(5) ?
N7 C23 . 1.446(5) ?
N7 C24 . 1.469(5) ?
N8 C28 . 1.332(5) ?
N8 C26 . 1.355(5) ?
N9 C31 . 1.333(5) ?
N9 C35 . 1.336(5) ?
N10 C40 . 1.454(4) ?
N10 C36 . 1.464(5) ?
N10 C37 . 1.472(4) ?
N11 C41 . 1.383(4) ?
N11 C39 . 1.459(5) ?
N11 C38 . 1.461(5) ?
N12 C43 . 1.351(5) ?
N12 C41 . 1.358(4) ?
N13 C50 . 1.327(5) ?
N13 C46 . 1.346(4) ?
N14 C52 . 1.458(4) ?
N14 C55 . 1.463(4) ?
N14 C51 . 1.470(5) ?
N15 C56 . 1.377(5) ?
N15 C53 . 1.455(5) ?
N15 C54 . 1.455(5) ?
N16 C56 . 1.342(5) ?
N16 C60 . 1.350(5) ?
C1 C2 . 1.379(5) ?
C1 H1 . 0.9500 ?
C2 C3 . 1.388(5) ?
C2 H2 . 0.9500 ?
C3 C4 . 1.377(5) ?
C3 C6 . 1.502(5) ?
C4 C5 . 1.362(6) ?
C4 H4 . 0.9500 ?
C5 H5 . 0.9500 ?
C6 H6A . 0.9900 ?
C6 H6B . 0.9900 ?
C7 C8 . 1.510(5) ?
C7 H7A . 0.9900 ?
C7 H7B . 0.9900 ?
C8 H8A . 0.9900 ?
C8 H8B . 0.9900 ?
C9 C10 . 1.522(5) ?
C9 H9A . 0.9900 ?
C9 H9B . 0.9900 ?
C10 H10A . 0.9900 ?
C10 H10B . 0.9900 ?
C11 C12 . 1.412(5) ?
C12 C13 . 1.385(5) ?
C12 H12 . 0.9500 ?
C13 C14 . 1.370(6) ?
C13 H13 . 0.9500 ?
C14 C15 . 1.366(6) ?
C14 H14 . 0.9500 ?
C15 H15 . 0.9500 ?
C16 C17 . 1.371(6) ?
C16 H16 . 0.9500 ?
C17 C18 . 1.377(5) ?
C17 H17 . 0.9500 ?
C18 C19 . 1.380(5) ?
C18 C21 . 1.510(5) ?
C19 C20 . 1.377(5) ?
C19 H19 . 0.9500 ?
C20 H20 . 0.9500 ?
C21 H21A . 0.9900 ?
C21 H21B . 0.9900 ?
C22 C23 . 1.525(6) ?
C22 H22A . 0.9900 ?
C22 H22B . 0.9900 ?
C23 H23A . 0.9900 ?
C23 H23B . 0.9900 ?
C24 C25 . 1.514(5) ?
C24 H24A . 0.9900 ?
C24 H24B . 0.9900 ?
C25 H25A . 0.9900 ?
C25 H25B . 0.9900 ?
C26 C27 . 1.399(5) ?
C27 C30 . 1.369(6) ?
C27 H27 . 0.9500 ?
C28 C29 . 1.367(6) ?
C28 H28 . 0.9500 ?
C29 C30 . 1.374(6) ?
C29 H29 . 0.9500 ?
C30 H30 . 0.9500 ?
C31 C32 . 1.383(5) ?
C31 H31 . 0.9500 ?
C32 C33 . 1.380(5) ?
C32 H32 . 0.9500 ?
C33 C34 . 1.392(5) ?
C33 C36 . 1.504(5) ?
C34 C35 . 1.376(6) ?
C34 H34 . 0.9500 ?
C35 H35 . 0.9500 ?
C36 H36A . 0.9900 ?
C36 H36B . 0.9900 ?
C37 C38 . 1.502(5) ?
C37 H37A . 0.9900 ?
C37 H37B . 0.9900 ?
C38 H38A . 0.9900 ?
C38 H38B . 0.9900 ?
C39 C40 . 1.511(5) ?
C39 H39A . 0.9900 ?
C39 H39B . 0.9900 ?
C40 H40A . 0.9900 ?
C40 H40B . 0.9900 ?
C41 C42 . 1.398(5) ?
C42 C45 . 1.373(5) ?
C42 H42 . 0.9500 ?
C43 C44 . 1.374(5) ?
C43 H43 . 0.9500 ?
C44 C45 . 1.366(5) ?
C44 H44 . 0.9500 ?
C45 H45 . 0.9500 ?
C46 C47 . 1.386(5) ?
C46 H46 . 0.9500 ?
C47 C48 . 1.379(5) ?
C47 H47 . 0.9500 ?
C48 C49 . 1.391(5) ?
C48 C51 . 1.510(5) ?
C49 C50 . 1.386(5) ?
C49 H49 . 0.9500 ?
C50 H50 . 0.9500 ?
C51 H51A . 0.9900 ?
C51 H51B . 0.9900 ?
C52 C53 . 1.512(5) ?
C52 H52A . 0.9900 ?
C52 H52B . 0.9900 ?
C53 H53A . 0.9900 ?
C53 H53B . 0.9900 ?
C54 C55 . 1.525(5) ?
C54 H54A . 0.9900 ?
C54 H54B . 0.9900 ?
C55 H55A . 0.9900 ?
C55 H55B . 0.9900 ?
C56 C57 . 1.409(5) ?
C57 C58 . 1.359(7) ?
C57 H57 . 0.9500 ?
C58 C59 . 1.374(7) ?
C58 H58 . 0.9500 ?
C59 C60 . 1.371(6) ?
C59 H59 . 0.9500 ?
C60 H60 . 0.9500 ?

loop_
_geom_hbond_atom_site_label_D
_geom_hbond_atom_site_label_H
_geom_hbond_atom_site_label_A
_geom_hbond_site_symmetry_A
_geom_hbond_distance_DH
_geom_hbond_distance_HA
_geom_hbond_distance_DA
_geom_hbond_angle_DHA
C29 H29 O1 3 0.95 2.54 3.406(6) 152.1
C54 H54A O7 4_464 0.99 2.57 3.348(5) 135.2

loop_
_geom_torsion_atom_site_label_1
_geom_torsion_atom_site_label_2
_geom_torsion_atom_site_label_3
_geom_torsion_atom_site_label_4
_geom_torsion_site_symmetry_1
_geom_torsion_site_symmetry_2
_geom_torsion_site_symmetry_3
_geom_torsion_site_symmetry_4
_geom_torsion
_geom_torsion_publ_flag
O4 Cl2 O3 Cd1 . . . . -17.1(4) ?
O1 Cl2 O3 Cd1 . . . . -137.9(3) ?
N13 Cd1 O3 Cl2 . . . . 87.4(3) ?
N1 Cd1 O3 Cl2 . . . . -92.7(3) ?
N5 Cd1 O3 Cl2 . . . . -7.8(3) ?
N9 Cd1 O3 Cl2 . . . . 174.3(3) ?
O5 Cd1 O3 Cl2 . . . . -155.8(4) ?
O7 Cl3 O5 Cd1 . . . . -149.1(5) ?
O6 Cl3 O5 Cd1 . . . . 92.0(5) ?
O8 Cl3 O5 Cd1 . . . . -27.9(6) ?
N13 Cd1 O5 Cl3 . . . . -11.3(5) ?
N1 Cd1 O5 Cl3 . . . . 169.6(5) ?
N5 Cd1 O5 Cl3 . . . . 83.7(5) ?
N9 Cd1 O5 Cl3 . . . . -98.0(5) ?
O3 Cd1 O5 Cl3 . . . . -127.5(5) ?
N5 Cd1 N1 C1 . . . . -116.7(3) ?
N9 Cd1 N1 C1 . . . . 66.5(3) ?
O5 Cd1 N1 C1 . . . . 153.9(3) ?
O3 Cd1 N1 C1 . . . . -14.2(3) ?
N5 Cd1 N1 C5 . . . . 59.7(3) ?
N9 Cd1 N1 C5 . . . . -117.1(3) ?
O5 Cd1 N1 C5 . . . . -29.7(3) ?
O3 Cd1 N1 C5 . . . . 162.1(3) ?
N13 Cd1 N5 C16 . . . . -123.3(3) ?
N1 Cd1 N5 C16 . . . . 52.5(3) ?
O5 Cd1 N5 C16 . . . . 140.5(3) ?
O3 Cd1 N5 C16 . . . . -32.5(3) ?
N13 Cd1 N5 C20 . . . . 60.9(3) ?
N1 Cd1 N5 C20 . . . . -123.4(3) ?
O5 Cd1 N5 C20 . . . . -35.3(3) ?
O3 Cd1 N5 C20 . . . . 151.7(3) ?
N13 Cd1 N9 C31 . . . . 123.1(3) ?
N1 Cd1 N9 C31 . . . . -52.6(3) ?
O5 Cd1 N9 C31 . . . . -140.5(3) ?
O3 Cd1 N9 C31 . . . . 32.9(3) ?
N13 Cd1 N9 C35 . . . . -47.1(3) ?
N1 Cd1 N9 C35 . . . . 137.1(3) ?
O5 Cd1 N9 C35 . . . . 49.3(3) ?
O3 Cd1 N9 C35 . . . . -137.3(3) ?
N5 Cd1 N13 C50 . . . . 134.0(3) ?
N9 Cd1 N13 C50 . . . . -49.1(3) ?
O5 Cd1 N13 C50 . . . . -136.2(3) ?
O3 Cd1 N13 C50 . . . . 31.9(3) ?
N5 Cd1 N13 C46 . . . . -49.2(3) ?
N9 Cd1 N13 C46 . . . . 127.7(3) ?
O5 Cd1 N13 C46 . . . . 40.6(3) ?
O3 Cd1 N13 C46 . . . . -151.3(3) ?
C5 N1 C1 C2 . . . . 0.1(6) ?
Cd1 N1 C1 C2 . . . . 176.5(3) ?
N1 C1 C2 C3 . . . . -0.2(6) ?
C1 C2 C3 C4 . . . . -0.2(5) ?
C1 C2 C3 C6 . . . . 177.3(3) ?
C2 C3 C4 C5 . . . . 0.6(6) ?
C6 C3 C4 C5 . . . . -176.8(4) ?
C1 N1 C5 C4 . . . . 0.4(7) ?
Cd1 N1 C5 C4 . . . . -176.4(4) ?
C3 C4 C5 N1 . . . . -0.8(7) ?
C10 N2 C6 C3 . . . . 168.5(3) ?
C7 N2 C6 C3 . . . . -70.1(4) ?
C4 C3 C6 N2 . . . . -36.9(5) ?
C2 C3 C6 N2 . . . . 145.8(3) ?
C10 N2 C7 C8 . . . . -58.2(4) ?
C6 N2 C7 C8 . . . . -179.1(3) ?
C11 N3 C8 C7 . . . . 148.9(4) ?
C9 N3 C8 C7 . . . . -56.2(5) ?
N2 C7 C8 N3 . . . . 56.9(4) ?
C11 N3 C9 C10 . . . . -150.0(4) ?
C8 N3 C9 C10 . . . . 55.8(5) ?
C6 N2 C10 C9 . . . . 179.8(3) ?
C7 N2 C10 C9 . . . . 57.6(4) ?
N3 C9 C10 N2 . . . . -56.5(4) ?
C15 N4 C11 N3 . . . . -176.1(3) ?
C15 N4 C11 C12 . . . . 1.4(6) ?
C9 N3 C11 N4 . . . . -164.0(4) ?
C8 N3 C11 N4 . . . . -11.8(5) ?
C9 N3 C11 C12 . . . . 18.4(6) ?
C8 N3 C11 C12 . . . . 170.6(4) ?
N4 C11 C12 C13 . . . . -1.4(6) ?
N3 C11 C12 C13 . . . . 176.0(4) ?
C11 C12 C13 C14 . . . . 1.2(6) ?
C12 C13 C14 C15 . . . . -1.1(6) ?
C11 N4 C15 C14 . . . . -1.3(6) ?
C13 C14 C15 N4 . . . . 1.1(6) ?
C20 N5 C16 C17 . . . . 0.5(7) ?
Cd1 N5 C16 C17 . . . . -175.7(4) ?
N5 C16 C17 C18 . . . . -0.3(8) ?
C16 C17 C18 C19 . . . . -0.3(6) ?
C16 C17 C18 C21 . . . . -179.9(4) ?
C17 C18 C19 C20 . . . . 0.6(5) ?
C21 C18 C19 C20 . . . . -179.8(4) ?
C16 N5 C20 C19 . . . . -0.1(5) ?
Cd1 N5 C20 C19 . . . . 175.7(3) ?
C18 C19 C20 N5 . . . . -0.4(6) ?
C22 N6 C21 C18 . . . . -72.6(4) ?
C25 N6 C21 C18 . . . . 165.2(3) ?
C17 C18 C21 N6 . . . . -30.5(5) ?
C19 C18 C21 N6 . . . . 150.0(4) ?
C21 N6 C22 C23 . . . . 178.3(3) ?
C25 N6 C22 C23 . . . . -59.1(4) ?
C26 N7 C23 C22 . . . . 124.2(5) ?
C24 N7 C23 C22 . . . . -55.7(6) ?
N6 C22 C23 N7 . . . . 56.9(5) ?
C26 N7 C24 C25 . . . . -124.0(5) ?
C23 N7 C24 C25 . . . . 55.9(6) ?
C21 N6 C25 C24 . . . . -178.3(3) ?
C22 N6 C25 C24 . . . . 59.5(4) ?
N7 C24 C25 N6 . . . . -57.0(5) ?
C28 N8 C26 N7 . . . . -177.9(4) ?
C28 N8 C26 C27 . . . . 0.7(6) ?
C23 N7 C26 N8 . . . . 178.3(5) ?
C24 N7 C26 N8 . . . . -1.8(7) ?
C23 N7 C26 C27 . . . . -0.3(8) ?
C24 N7 C26 C27 . . . . 179.6(4) ?
N8 C26 C27 C30 . . . . -0.1(6) ?
N7 C26 C27 C30 . . . . 178.5(4) ?
C26 N8 C28 C29 . . . . -0.5(6) ?
N8 C28 C29 C30 . . . . -0.4(6) ?
C26 C27 C30 C29 . . . . -0.9(6) ?
C28 C29 C30 C27 . . . . 1.1(6) ?
C35 N9 C31 C32 . . . . 0.1(6) ?
Cd1 N9 C31 C32 . . . . -170.4(3) ?
N9 C31 C32 C33 . . . . 0.8(6) ?
C31 C32 C33 C34 . . . . -1.4(6) ?
C31 C32 C33 C36 . . . . -179.7(4) ?
C32 C33 C34 C35 . . . . 1.0(6) ?
C36 C33 C34 C35 . . . . 179.4(4) ?
C31 N9 C35 C34 . . . . -0.5(6) ?
Cd1 N9 C35 C34 . . . . 170.3(3) ?
C33 C34 C35 N9 . . . . -0.1(6) ?
C40 N10 C36 C33 . . . . -173.2(3) ?
C37 N10 C36 C33 . . . . 67.4(4) ?
C32 C33 C36 N10 . . . . -148.3(4) ?
C34 C33 C36 N10 . . . . 33.4(6) ?
C40 N10 C37 C38 . . . . 60.5(4) ?
C36 N10 C37 C38 . . . . -179.6(3) ?
C41 N11 C38 C37 . . . . -150.2(4) ?
C39 N11 C38 C37 . . . . 55.3(5) ?
N10 C37 C38 N11 . . . . -58.7(4) ?
C41 N11 C39 C40 . . . . 152.0(4) ?
C38 N11 C39 C40 . . . . -53.3(4) ?
C36 N10 C40 C39 . . . . -180.0(3) ?
C37 N10 C40 C39 . . . . -59.0(4) ?
N11 C39 C40 N10 . . . . 55.6(4) ?
C43 N12 C41 N11 . . . . -175.4(3) ?
C43 N12 C41 C42 . . . . 2.6(5) ?
C39 N11 C41 N12 . . . . -21.3(5) ?
C38 N11 C41 N12 . . . . -173.8(4) ?
C39 N11 C41 C42 . . . . 160.7(4) ?
C38 N11 C41 C42 . . . . 8.3(6) ?
N12 C41 C42 C45 . . . . -2.3(6) ?
N11 C41 C42 C45 . . . . 175.6(4) ?
C41 N12 C43 C44 . . . . -2.0(6) ?
N12 C43 C44 C45 . . . . 1.1(6) ?
C43 C44 C45 C42 . . . . -0.8(6) ?
C41 C42 C45 C44 . . . . 1.4(6) ?
C50 N13 C46 C47 . . . . 0.3(5) ?
Cd1 N13 C46 C47 . . . . -176.5(3) ?
N13 C46 C47 C48 . . . . 0.0(5) ?
C46 C47 C48 C49 . . . . -0.6(5) ?
C46 C47 C48 C51 . . . . -177.6(3) ?
C47 C48 C49 C50 . . . . 0.8(5) ?
C51 C48 C49 C50 . . . . 177.8(4) ?
C46 N13 C50 C49 . . . . 0.0(6) ?
Cd1 N13 C50 C49 . . . . 177.0(3) ?
C48 C49 C50 N13 . . . . -0.5(6) ?
C52 N14 C51 C48 . . . . 76.1(4) ?
C55 N14 C51 C48 . . . . -161.9(3) ?
C47 C48 C51 N14 . . . . -166.4(3) ?
C49 C48 C51 N14 . . . . 16.7(5) ?
C55 N14 C52 C53 . . . . 59.5(4) ?
C51 N14 C52 C53 . . . . -177.9(3) ?
C56 N15 C53 C52 . . . . -119.4(4) ?
C54 N15 C53 C52 . . . . 53.7(5) ?
N14 C52 C53 N15 . . . . -54.6(5) ?
C56 N15 C54 C55 . . . . 116.4(4) ?
C53 N15 C54 C55 . . . . -56.5(5) ?
C52 N14 C55 C54 . . . . -61.8(4) ?
C51 N14 C55 C54 . . . . 174.9(3) ?
N15 C54 C55 N14 . . . . 60.0(4) ?
C60 N16 C56 N15 . . . . -176.7(4) ?
C60 N16 C56 C57 . . . . 1.6(6) ?
C53 N15 C56 N16 . . . . -7.2(6) ?
C54 N15 C56 N16 . . . . -179.5(4) ?
C53 N15 C56 C57 . . . . 174.5(4) ?
C54 N15 C56 C57 . . . . 2.2(7) ?
N16 C56 C57 C58 . . . . -2.4(6) ?
N15 C56 C57 C58 . . . . 175.8(4) ?
C56 C57 C58 C59 . . . . 0.5(6) ?
C57 C58 C59 C60 . . . . 2.0(6) ?
C56 N16 C60 C59 . . . . 1.1(6) ?
C58 C59 C60 N16 . . . . -2.9(6) ?
